data_5000043
loop_
_publ_author_name
'Zigan, F'
'Joswig, W'
'Schuster, H U'
'Mason, S A'

_publ_section_title
;
Verfeinerung der Struktur von Malachit, Cu2 (O H)2 C O3, durch 
Neutronenbeugung
;
_journal_name_full
;
Zeitschrift fuer Kristallographie, Kristallgeometrie, Kristallphysik,
Kristallchemie (145,1977-148,1979)
;
_journal_page_first 412
_journal_page_last 426
_journal_volume 145
_journal_year 1977
_chemical_compound_source natural
_chemical_formula_structural 'Cu2 (O H)2 (C O3)'
_chemical_formula_sum 'C H2 Cu2 O5'
_chemical_name_mineral Malachite
_chemical_name_systematic 'Dicopper dihydroxide carbonate'
_space_group_IT_number 14
_symmetry_cell_setting monoclinic
_symmetry_Int_Tables_number 14
_symmetry_space_group_name_Hall '-P 2yab'
_symmetry_space_group_name_H-M 'P 1 21/a 1'
_cell_angle_alpha 90
_cell_angle_beta 98.75
_cell_angle_gamma 90
_cell_formula_units_Z 4
_cell_length_a 9.502
_cell_length_b 11.974
_cell_length_c 3.24
_cell_volume 364.3
_database_code_amcsd 0010795
_exptl_crystal_density_diffrn 4.031
_exptl_crystal_density_meas 4.05
_cod_database_code 5000043

loop_
_space_group_symop_operation_xyz
x,y,z
1/2-x,1/2+y,-z
-x,-y,-z
1/2+x,1/2-y,z

loop_
_atom_site_label
_atom_site_type_symbol
_atom_site_symmetry_multiplicity
_atom_site_Wyckoff_symbol
_atom_site_fract_x
_atom_site_fract_y
_atom_site_fract_z
_atom_site_occupancy
_atom_site_attached_hydrogens
_atom_site_calc_flag
Cu1 Cu2+ 4 e 0.49814(6) 0.28793(5) 0.8925(2) 1. 0 d
Cu2 Cu2+ 4 e 0.23242(6) 0.39331(5) 0.3880(2) 1. 0 d
O1 O2- 4 e 0.13150(9) 0.13646(7) 0.3417(3) 1. 0 d
O2 O2- 4 e 0.33325(8) 0.23591(7) 0.4500(3) 1. 0 d
O3 O2- 4 e 0.33412(9) 0.05622(7) 0.6308(3) 1. 0 d
O4 O2- 4 e 0.09403(10) 0.35155(7) 0.9191(3) 1. 0 d
O5 O2- 4 e 0.37725(9) 0.41615(8) 0.8598(3) 1. 0 d
C1 C4+ 4 e 0.26622(7) 0.14075(6) 0.4727(2) 1. 0 d
H1 H1+ 4 e 0.0167(2) 0.4048(1) 0.8444(5) 1. 0 d
H2 H1+ 4 e 0.4105(2) 0.4918(2) 0.8296(6) 1. 0 d

loop_
_atom_type_symbol
_atom_type_oxidation_number
Cu2+ 2.000
O2- -2.000
C4+ 4.000
H1+ 1.000

loop_
_cod_related_entry_id
_cod_related_entry_database
_cod_related_entry_code
1 AMCSD 0010795
